data_7160710
loop_
_publ_author_name
'Zhang, Xiang'
'Zhang, Bin'
'Wang, Ya-Peng'
'Tang, Mei-Ling'
'Zhang, Qian-Xi'
'Liu, Hao'
'Hu, Jia-Tao'
'Qi, Ting'
'Li, Jun-Long'

_publ_section_title
;
 Diastereoconvergence in NHC/photo dual-catalysis: stereoselective
 boroacylation of internal electron-poor alkenes.
;
_journal_issue 42
_journal_name_full 'Organic &amp; biomolecular chemistry'
_journal_page_first 9624
_journal_page_last 9634
_journal_paper_doi 10.1039/d5ob01110h
_journal_volume 23
_journal_year 2025
_chemical_formula_moiety 'C22 H23 B N2 O3'
_chemical_formula_sum 'C22 H23 B N2 O3'
_chemical_formula_weight 374.23
_space_group_crystal_system monoclinic
_space_group_IT_number 15
_space_group_name_Hall '-C 2yc'
_space_group_name_H-M_alt 'C 1 2/c 1'
_atom_sites_solution_hydrogens geom
_atom_sites_solution_primary dual
_audit_creation_date 2023-09-25
_audit_creation_method
;
Olex2 1.3
(compiled 2020.11.12 svn.r5f609507 for OlexSys, GUI svn.r6408)
;
_audit_update_record
;
2024-04-07 deposited with the CCDC.	2025-08-20 downloaded from the CCDC.
;
_cell_angle_alpha 90
_cell_angle_beta 98.54(2)
_cell_angle_gamma 90
_cell_formula_units_Z 8
_cell_length_a 28.670(12)
_cell_length_b 7.613(3)
_cell_length_c 17.786(7)
_cell_measurement_reflns_used 3150
_cell_measurement_temperature 150(2)
_cell_measurement_theta_max 26.334
_cell_measurement_theta_min 2.316
_cell_volume 3839(3)
_computing_cell_refinement 'SAINT V8.40B (?, 2016)'
_computing_data_reduction 'SAINT V8.40B (?, 2016)'
_computing_molecular_graphics 'Olex2 1.3 (Dolomanov et al., 2009)'
_computing_publication_material 'Olex2 1.3 (Dolomanov et al., 2009)'
_computing_structure_refinement 'SHELXL 2014/7 (Sheldrick, 2015)'
_computing_structure_solution 'SHELXT 2018/2 (Sheldrick, 2018)'
_diffrn_ambient_temperature 150.0
_diffrn_measured_fraction_theta_full 0.999
_diffrn_measured_fraction_theta_max 0.995
_diffrn_measurement_device_type 'Bruker APEX-II CCD'
_diffrn_measurement_method '\f and \w scans'
_diffrn_radiation_type MoK\a
_diffrn_radiation_wavelength 0.71073
_diffrn_reflns_av_R_equivalents 0.0830
_diffrn_reflns_av_unetI/netI 0.0753
_diffrn_reflns_Laue_measured_fraction_full 0.999
_diffrn_reflns_Laue_measured_fraction_max 0.995
_diffrn_reflns_limit_h_max 36
_diffrn_reflns_limit_h_min -34
_diffrn_reflns_limit_k_max 8
_diffrn_reflns_limit_k_min -9
_diffrn_reflns_limit_l_max 21
_diffrn_reflns_limit_l_min -23
_diffrn_reflns_number 15650
_diffrn_reflns_point_group_measured_fraction_full 0.999
_diffrn_reflns_point_group_measured_fraction_max 0.995
_diffrn_reflns_theta_full 25.242
_diffrn_reflns_theta_max 27.460
_diffrn_reflns_theta_min 2.316
_diffrn_source_current 1.4
_diffrn_source_power 0.07
_diffrn_source_voltage 50.0
_diffrn_standards_number 0
_exptl_absorpt_coefficient_mu 0.086
_exptl_absorpt_correction_T_max 0.7456
_exptl_absorpt_correction_T_min 0.6762
_exptl_absorpt_correction_type multi-scan
_exptl_absorpt_process_details
;
SADABS-2016/2 (Bruker,2016/2) was used for absorption correction.
wR2(int) was 0.1211 before and 0.0588 after correction.
The Ratio of minimum to maximum transmission is 0.9069.
The \l/2 correction factor is Not present.
;
_exptl_crystal_colour 'clear light colourless'
_exptl_crystal_colour_lustre clear
_exptl_crystal_colour_modifier light
_exptl_crystal_colour_primary colourless
_exptl_crystal_density_diffrn 1.295
_exptl_crystal_description plate
_exptl_crystal_F_000 1584
_exptl_crystal_size_max 0.37
_exptl_crystal_size_mid 0.13
_exptl_crystal_size_min 0.02
_refine_diff_density_max 0.323
_refine_diff_density_min -0.284
_refine_diff_density_rms 0.062
_refine_ls_extinction_method none
_refine_ls_goodness_of_fit_ref 1.032
_refine_ls_hydrogen_treatment constr
_refine_ls_matrix_type full
_refine_ls_number_parameters 256
_refine_ls_number_reflns 4369
_refine_ls_number_restraints 0
_refine_ls_restrained_S_all 1.032
_refine_ls_R_factor_all 0.0932
_refine_ls_R_factor_gt 0.0549
_refine_ls_shift/su_max 0.001
_refine_ls_shift/su_mean 0.000
_refine_ls_structure_factor_coef Fsqd
_refine_ls_weighting_details 'w=1/[\s^2^(Fo^2^)+(0.0373P)^2^+3.8813P] where P=(Fo^2^+2Fc^2^)/3'
_refine_ls_weighting_scheme calc
_refine_ls_wR_factor_gt 0.1136
_refine_ls_wR_factor_ref 0.1347
_reflns_Friedel_coverage 0.000
_reflns_number_gt 2948
_reflns_number_total 4369
_reflns_threshold_expression 'I > 2\s(I)'
_cod_data_source_file d5ob01110h2.cif
_cod_data_source_block mo_ljl_zb_230921_0ma_a
_cod_depositor_comments 'Adding full bibliography for 7160710--7160712.cif.'
_cod_database_code 7160710
_shelx_shelxl_version_number 2014/7
_shelx_space_group_comment
;
The symmetry employed for this shelxl refinement is uniquely defined
by the following loop, which should always be used as a source of
symmetry information in preference to the above space-group names.
They are only intended as comments.
;
_shelx_estimated_absorpt_t_max 0.998
_shelx_estimated_absorpt_t_min 0.969
_olex2_refinement_description
;
1. Fixed Uiso
 At 1.2 times of:
  All B(H,H) groups, All C(H) groups
 At 1.5 times of:
  All C(H,H,H) groups
2.a Ternary CH refined with riding coordinates:
 C7(H7), C8(H8)
2.b Secondary CH2 refined with riding coordinates:
 B1(H1D,H1E)
2.c Aromatic/amide H refined with riding coordinates:
 C3(H3), C4(H4), C11(H11), C12(H12), C15(H15), C16(H16), C17(H17), C18(H18),
 C20(H20), C21(H21)
2.d Idealised Me refined as rotating group:
 C1(H1A,H1B,H1C), C10(H10A,H10B,H10C), C22(H22A,H22B,H22C)
;
_olex2_submission_special_instructions 'No special instructions were received'

loop_
_space_group_symop_operation_xyz
'x, y, z'
'-x, y, -z+1/2'
'x+1/2, y+1/2, z'
'-x+1/2, y+1/2, -z+1/2'
'-x, -y, -z'
'x, -y, z-1/2'
'-x+1/2, -y+1/2, -z'
'x+1/2, -y+1/2, z-1/2'

loop_
_atom_site_label
_atom_site_type_symbol
_atom_site_fract_x
_atom_site_fract_y
_atom_site_fract_z
_atom_site_U_iso_or_equiv
_atom_site_adp_type
_atom_site_occupancy
_atom_site_site_symmetry_order
_atom_site_calc_flag
_atom_site_refinement_flags_posn
_atom_site_refinement_flags_adp
_atom_site_refinement_flags_occupancy
_atom_site_disorder_assembly
_atom_site_disorder_group
O1 O 0.33176(5) 0.33035(18) 0.75071(7) 0.0285(3) Uani 1 1 d . . . . .
O2 O 0.43558(5) 0.42897(19) 0.77634(9) 0.0364(4) Uani 1 1 d . . . . .
O3 O 0.36499(5) 0.16088(18) 0.67433(8) 0.0329(4) Uani 1 1 d . . . . .
N1 N 0.33263(6) 0.8116(2) 0.50631(9) 0.0305(4) Uani 1 1 d . . . . .
N2 N 0.37076(6) 0.5955(2) 0.46895(9) 0.0275(4) Uani 1 1 d . . . . .
C1 C 0.54232(9) 1.1153(3) 0.93035(13) 0.0415(6) Uani 1 1 d . . . . .
H1A H 0.5499 1.0798 0.9837 0.062 Uiso 1 1 calc R U . . .
H1B H 0.5257 1.2282 0.9272 0.062 Uiso 1 1 calc R U . . .
H1C H 0.5715 1.1271 0.9084 0.062 Uiso 1 1 calc R U . . .
C2 C 0.51142(7) 0.9785(3) 0.88712(12) 0.0303(5) Uani 1 1 d . . . . .
C3 C 0.47447(7) 1.0273(3) 0.83113(12) 0.0299(5) Uani 1 1 d . . . . .
H3 H 0.4685 1.1483 0.8210 0.036 Uiso 1 1 calc R U . . .
C4 C 0.44610(7) 0.9013(3) 0.78966(11) 0.0262(4) Uani 1 1 d . . . . .
H4 H 0.4211 0.9371 0.7516 0.031 Uiso 1 1 calc R U . . .
C5 C 0.45438(7) 0.7240(3) 0.80394(10) 0.0225(4) Uani 1 1 d . . . . .
C6 C 0.42560(7) 0.5821(3) 0.76245(11) 0.0242(4) Uani 1 1 d . . . . .
C7 C 0.38098(7) 0.6239(3) 0.70555(10) 0.0225(4) Uani 1 1 d . . . . .
H7 H 0.3856 0.7340 0.6770 0.027 Uiso 1 1 calc R U . . .
C8 C 0.36861(7) 0.4705(3) 0.65008(10) 0.0241(4) Uani 1 1 d . . . . .
H8 H 0.3971 0.4441 0.6257 0.029 Uiso 1 1 calc R U . . .
C9 C 0.34188(7) 0.6407(3) 0.51943(10) 0.0233(4) Uani 1 1 d . . . . .
C10 C 0.30192(9) 0.9212(3) 0.54568(15) 0.0475(7) Uani 1 1 d . . . . .
H10A H 0.2718 0.9401 0.5125 0.071 Uiso 1 1 calc R U . . .
H10B H 0.3172 1.0347 0.5584 0.071 Uiso 1 1 calc R U . . .
H10C H 0.2962 0.8623 0.5924 0.071 Uiso 1 1 calc R U . . .
C11 C 0.37930(8) 0.7360(3) 0.42457(12) 0.0379(6) Uani 1 1 d . . . . .
H11 H 0.3983 0.7368 0.3851 0.045 Uiso 1 1 calc R U . . .
C12 C 0.35551(9) 0.8714(3) 0.44803(13) 0.0414(6) Uani 1 1 d . . . . .
H12 H 0.3545 0.9875 0.4283 0.050 Uiso 1 1 calc R U . . .
C13 C 0.35686(7) 0.3106(3) 0.69082(10) 0.0251(4) Uani 1 1 d . . . . .
C14 C 0.31954(7) 0.4965(3) 0.77345(10) 0.0247(4) Uani 1 1 d . . . . .
C15 C 0.28453(7) 0.5029(3) 0.81972(11) 0.0307(5) Uani 1 1 d . . . . .
H15 H 0.2706 0.3977 0.8347 0.037 Uiso 1 1 calc R U . . .
C16 C 0.27020(7) 0.6637(3) 0.84361(12) 0.0345(5) Uani 1 1 d . . . . .
H16 H 0.2465 0.6695 0.8755 0.041 Uiso 1 1 calc R U . . .
C17 C 0.29027(7) 0.8165(3) 0.82126(11) 0.0320(5) Uani 1 1 d . . . . .
H17 H 0.2798 0.9271 0.8370 0.038 Uiso 1 1 calc R U . . .
C18 C 0.32575(7) 0.8086(3) 0.77585(11) 0.0275(4) Uani 1 1 d . . . . .
H18 H 0.3394 0.9142 0.7608 0.033 Uiso 1 1 calc R U . . .
C19 C 0.34135(7) 0.6477(3) 0.75229(10) 0.0232(4) Uani 1 1 d . . . . .
C20 C 0.51986(7) 0.8006(3) 0.90052(11) 0.0313(5) Uani 1 1 d . . . . .
H20 H 0.5451 0.7652 0.9382 0.038 Uiso 1 1 calc R U . . .
C21 C 0.49200(7) 0.6745(3) 0.85976(11) 0.0281(5) Uani 1 1 d . . . . .
H21 H 0.4984 0.5536 0.8696 0.034 Uiso 1 1 calc R U . . .
C22 C 0.38851(9) 0.4188(3) 0.45915(13) 0.0410(6) Uani 1 1 d . . . . .
H22A H 0.3792 0.3414 0.4984 0.062 Uiso 1 1 calc R U . . .
H22B H 0.4230 0.4220 0.4637 0.062 Uiso 1 1 calc R U . . .
H22C H 0.3752 0.3743 0.4088 0.062 Uiso 1 1 calc R U . . .
B1 B 0.32393(9) 0.5127(3) 0.58096(12) 0.0284(5) Uani 1 1 d . . . . .
H1D H 0.3120 0.4016 0.5562 0.034 Uiso 1 1 calc R U . . .
H1E H 0.2978 0.5691 0.6026 0.034 Uiso 1 1 calc R U . . .

loop_
_atom_site_aniso_label
_atom_site_aniso_U_11
_atom_site_aniso_U_22
_atom_site_aniso_U_33
_atom_site_aniso_U_23
_atom_site_aniso_U_13
_atom_site_aniso_U_12
O1 0.0341(8) 0.0277(8) 0.0247(7) 0.0012(6) 0.0076(6) -0.0058(6)
O2 0.0351(9) 0.0264(8) 0.0437(9) 0.0029(7) -0.0069(7) -0.0009(6)
O3 0.0399(9) 0.0268(8) 0.0319(8) -0.0015(6) 0.0048(7) -0.0025(7)
N1 0.0352(10) 0.0245(9) 0.0293(9) -0.0029(7) -0.0038(8) 0.0023(8)
N2 0.0286(10) 0.0342(10) 0.0193(8) 0.0006(7) 0.0020(7) 0.0026(7)
C1 0.0404(14) 0.0422(14) 0.0412(13) -0.0097(11) 0.0038(11) -0.0131(11)
C2 0.0268(11) 0.0363(12) 0.0289(11) -0.0037(9) 0.0078(9) -0.0072(9)
C3 0.0305(12) 0.0259(11) 0.0345(11) -0.0028(9) 0.0087(9) -0.0027(9)
C4 0.0226(10) 0.0281(11) 0.0278(10) 0.0029(8) 0.0039(8) 0.0011(8)
C5 0.0199(10) 0.0276(10) 0.0204(9) 0.0008(8) 0.0044(7) -0.0017(8)
C6 0.0233(10) 0.0254(10) 0.0248(10) 0.0026(8) 0.0063(8) -0.0022(8)
C7 0.0208(10) 0.0256(10) 0.0213(9) 0.0026(8) 0.0035(8) -0.0024(8)
C8 0.0265(11) 0.0259(10) 0.0202(9) 0.0013(8) 0.0041(8) -0.0032(8)
C9 0.0231(10) 0.0260(10) 0.0195(9) -0.0028(8) -0.0008(8) 0.0002(8)
C10 0.0499(16) 0.0370(14) 0.0512(15) -0.0159(11) -0.0064(12) 0.0146(11)
C11 0.0383(13) 0.0507(15) 0.0240(10) 0.0108(10) 0.0023(9) -0.0111(11)
C12 0.0541(16) 0.0326(13) 0.0327(12) 0.0140(10) -0.0087(11) -0.0116(11)
C13 0.0256(10) 0.0280(11) 0.0206(9) 0.0002(8) -0.0001(8) -0.0036(8)
C14 0.0238(10) 0.0293(10) 0.0200(9) -0.0002(8) -0.0002(8) -0.0006(8)
C15 0.0262(11) 0.0408(13) 0.0260(10) 0.0008(9) 0.0062(9) -0.0073(9)
C16 0.0243(11) 0.0501(14) 0.0303(11) -0.0015(10) 0.0084(9) 0.0009(10)
C17 0.0260(11) 0.0397(13) 0.0293(11) -0.0046(9) 0.0010(9) 0.0051(9)
C18 0.0256(11) 0.0300(11) 0.0251(10) 0.0012(8) -0.0019(8) -0.0005(9)
C19 0.0214(10) 0.0296(11) 0.0175(9) 0.0016(8) -0.0008(7) -0.0021(8)
C20 0.0266(11) 0.0389(12) 0.0267(10) 0.0024(9) -0.0015(9) -0.0027(9)
C21 0.0263(11) 0.0290(11) 0.0287(10) 0.0044(8) 0.0029(8) -0.0005(9)
C22 0.0458(15) 0.0483(15) 0.0289(11) -0.0051(10) 0.0051(10) 0.0185(12)
B1 0.0289(13) 0.0357(13) 0.0198(11) 0.0000(9) 0.0004(9) -0.0058(10)

loop_
_atom_type_symbol
_atom_type_description
_atom_type_scat_dispersion_real
_atom_type_scat_dispersion_imag
_atom_type_scat_source
C C 0.0033 0.0016 'International Tables Vol C Tables 4.2.6.8 and 6.1.1.4'
H H 0.0000 0.0000 'International Tables Vol C Tables 4.2.6.8 and 6.1.1.4'
B B 0.0013 0.0007 'International Tables Vol C Tables 4.2.6.8 and 6.1.1.4'
N N 0.0061 0.0033 'International Tables Vol C Tables 4.2.6.8 and 6.1.1.4'
O O 0.0106 0.0060 'International Tables Vol C Tables 4.2.6.8 and 6.1.1.4'

loop_
_geom_angle_atom_site_label_1
_geom_angle_atom_site_label_2
_geom_angle_atom_site_label_3
_geom_angle
_geom_angle_site_symmetry_1
_geom_angle_site_symmetry_3
_geom_angle_publ_flag
C13 O1 C14 120.49(15) . . ?
C9 N1 C10 125.94(19) . . ?
C9 N1 C12 110.23(18) . . ?
C12 N1 C10 123.8(2) . . ?
C9 N2 C11 111.22(18) . . ?
C9 N2 C22 124.98(18) . . ?
C11 N2 C22 123.71(19) . . ?
H1A C1 H1B 109.5 . . ?
H1A C1 H1C 109.5 . . ?
H1B C1 H1C 109.5 . . ?
C2 C1 H1A 109.5 . . ?
C2 C1 H1B 109.5 . . ?
C2 C1 H1C 109.5 . . ?
C3 C2 C1 120.6(2) . . ?
C20 C2 C1 120.9(2) . . ?
C20 C2 C3 118.48(19) . . ?
C2 C3 H3 119.4 . . ?
C2 C3 C4 121.1(2) . . ?
C4 C3 H3 119.4 . . ?
C3 C4 H4 120.0 . . ?
C5 C4 C3 120.08(19) . . ?
C5 C4 H4 120.0 . . ?
C4 C5 C6 123.27(17) . . ?
C4 C5 C21 118.85(18) . . ?
C21 C5 C6 117.88(18) . . ?
O2 C6 C5 119.91(18) . . ?
O2 C6 C7 118.55(18) . . ?
C5 C6 C7 121.42(17) . . ?
C6 C7 H7 110.3 . . ?
C8 C7 C6 110.78(16) . . ?
C8 C7 H7 110.3 . . ?
C19 C7 C6 106.35(15) . . ?
C19 C7 H7 110.3 . . ?
C19 C7 C8 108.86(16) . . ?
C7 C8 H8 107.8 . . ?
C7 C8 B1 113.93(16) . . ?
C13 C8 C7 110.99(15) . . ?
C13 C8 H8 107.8 . . ?
C13 C8 B1 108.22(16) . . ?
B1 C8 H8 107.8 . . ?
N1 C9 N2 104.85(17) . . ?
N1 C9 B1 129.20(18) . . ?
N2 C9 B1 125.94(18) . . ?
N1 C10 H10A 109.5 . . ?
N1 C10 H10B 109.5 . . ?
N1 C10 H10C 109.5 . . ?
H10A C10 H10B 109.5 . . ?
H10A C10 H10C 109.5 . . ?
H10B C10 H10C 109.5 . . ?
N2 C11 H11 126.9 . . ?
C12 C11 N2 106.2(2) . . ?
C12 C11 H11 126.9 . . ?
N1 C12 H12 126.2 . . ?
C11 C12 N1 107.52(19) . . ?
C11 C12 H12 126.2 . . ?
O1 C13 C8 118.09(17) . . ?
O3 C13 O1 115.60(17) . . ?
O3 C13 C8 126.19(18) . . ?
O1 C14 C15 116.09(18) . . ?
C19 C14 O1 122.22(17) . . ?
C19 C14 C15 121.69(19) . . ?
C14 C15 H15 120.4 . . ?
C16 C15 C14 119.2(2) . . ?
C16 C15 H15 120.4 . . ?
C15 C16 H16 119.9 . . ?
C15 C16 C17 120.2(2) . . ?
C17 C16 H16 119.9 . . ?
C16 C17 H17 119.9 . . ?
C16 C17 C18 120.2(2) . . ?
C18 C17 H17 119.9 . . ?
C17 C18 H18 119.7 . . ?
C19 C18 C17 120.6(2) . . ?
C19 C18 H18 119.7 . . ?
C14 C19 C7 117.00(17) . . ?
C14 C19 C18 118.09(18) . . ?
C18 C19 C7 124.91(18) . . ?
C2 C20 H20 119.5 . . ?
C21 C20 C2 120.9(2) . . ?
C21 C20 H20 119.5 . . ?
C5 C21 H21 119.7 . . ?
C20 C21 C5 120.5(2) . . ?
C20 C21 H21 119.7 . . ?
N2 C22 H22A 109.5 . . ?
N2 C22 H22B 109.5 . . ?
N2 C22 H22C 109.5 . . ?
H22A C22 H22B 109.5 . . ?
H22A C22 H22C 109.5 . . ?
H22B C22 H22C 109.5 . . ?
C8 B1 H1D 109.8 . . ?
C8 B1 H1E 109.8 . . ?
C9 B1 C8 109.26(17) . . ?
C9 B1 H1D 109.8 . . ?
C9 B1 H1E 109.8 . . ?
H1D B1 H1E 108.3 . . ?

loop_
_geom_bond_atom_site_label_1
_geom_bond_atom_site_label_2
_geom_bond_distance
_geom_bond_site_symmetry_2
_geom_bond_publ_flag
O1 C13 1.379(2) . ?
O1 C14 1.389(2) . ?
O2 C6 1.217(2) . ?
O3 C13 1.208(2) . ?
N1 C9 1.341(3) . ?
N1 C10 1.465(3) . ?
N1 C12 1.383(3) . ?
N2 C9 1.353(2) . ?
N2 C11 1.373(3) . ?
N2 C22 1.457(3) . ?
C1 H1A 0.9800 . ?
C1 H1B 0.9800 . ?
C1 H1C 0.9800 . ?
C1 C2 1.503(3) . ?
C2 C3 1.392(3) . ?
C2 C20 1.390(3) . ?
C3 H3 0.9500 . ?
C3 C4 1.395(3) . ?
C4 H4 0.9500 . ?
C4 C5 1.388(3) . ?
C5 C6 1.487(3) . ?
C5 C21 1.404(3) . ?
C6 C7 1.542(3) . ?
C7 H7 1.0000 . ?
C7 C8 1.536(3) . ?
C7 C19 1.515(3) . ?
C8 H8 1.0000 . ?
C8 C13 1.481(3) . ?
C8 B1 1.669(3) . ?
C9 B1 1.606(3) . ?
C10 H10A 0.9800 . ?
C10 H10B 0.9800 . ?
C10 H10C 0.9800 . ?
C11 H11 0.9500 . ?
C11 C12 1.336(3) . ?
C12 H12 0.9500 . ?
C14 C15 1.390(3) . ?
C14 C19 1.388(3) . ?
C15 H15 0.9500 . ?
C15 C16 1.378(3) . ?
C16 H16 0.9500 . ?
C16 C17 1.382(3) . ?
C17 H17 0.9500 . ?
C17 C18 1.391(3) . ?
C18 H18 0.9500 . ?
C18 C19 1.390(3) . ?
C20 H20 0.9500 . ?
C20 C21 1.383(3) . ?
C21 H21 0.9500 . ?
C22 H22A 0.9800 . ?
C22 H22B 0.9800 . ?
C22 H22C 0.9800 . ?
B1 H1D 0.9900 . ?
B1 H1E 0.9900 . ?

loop_
_geom_torsion_atom_site_label_1
_geom_torsion_atom_site_label_2
_geom_torsion_atom_site_label_3
_geom_torsion_atom_site_label_4
_geom_torsion
_geom_torsion_site_symmetry_1
_geom_torsion_site_symmetry_2
_geom_torsion_site_symmetry_3
_geom_torsion_site_symmetry_4
_geom_torsion_publ_flag
O1 C14 C15 C16 -179.15(18) . . . . ?
O1 C14 C19 C7 -2.6(3) . . . . ?
O1 C14 C19 C18 178.05(17) . . . . ?
O2 C6 C7 C8 -25.3(2) . . . . ?
O2 C6 C7 C19 92.8(2) . . . . ?
N1 C9 B1 C8 -107.2(2) . . . . ?
N2 C9 B1 C8 72.3(2) . . . . ?
N2 C11 C12 N1 -0.2(2) . . . . ?
C1 C2 C3 C4 178.8(2) . . . . ?
C1 C2 C20 C21 -178.8(2) . . . . ?
C2 C3 C4 C5 0.1(3) . . . . ?
C2 C20 C21 C5 -0.2(3) . . . . ?
C3 C2 C20 C21 -0.6(3) . . . . ?
C3 C4 C5 C6 179.73(18) . . . . ?
C3 C4 C5 C21 -0.9(3) . . . . ?
C4 C5 C6 O2 177.98(19) . . . . ?
C4 C5 C6 C7 -6.2(3) . . . . ?
C4 C5 C21 C20 0.9(3) . . . . ?
C5 C6 C7 C8 158.87(17) . . . . ?
C5 C6 C7 C19 -83.0(2) . . . . ?
C6 C5 C21 C20 -179.64(18) . . . . ?
C6 C7 C8 C13 63.4(2) . . . . ?
C6 C7 C8 B1 -174.13(16) . . . . ?
C6 C7 C19 C14 -82.4(2) . . . . ?
C6 C7 C19 C18 97.0(2) . . . . ?
C7 C8 C13 O1 37.8(2) . . . . ?
C7 C8 C13 O3 -146.3(2) . . . . ?
C7 C8 B1 C9 74.9(2) . . . . ?
C8 C7 C19 C14 37.0(2) . . . . ?
C8 C7 C19 C18 -143.62(18) . . . . ?
C9 N1 C12 C11 0.0(2) . . . . ?
C9 N2 C11 C12 0.3(2) . . . . ?
C10 N1 C9 N2 178.66(18) . . . . ?
C10 N1 C9 B1 -1.8(3) . . . . ?
C10 N1 C12 C11 -178.53(19) . . . . ?
C11 N2 C9 N1 -0.3(2) . . . . ?
C11 N2 C9 B1 -179.88(18) . . . . ?
C12 N1 C9 N2 0.2(2) . . . . ?
C12 N1 C9 B1 179.75(19) . . . . ?
C13 O1 C14 C15 163.79(17) . . . . ?
C13 O1 C14 C19 -17.1(3) . . . . ?
C13 C8 B1 C9 -161.09(17) . . . . ?
C14 O1 C13 O3 -178.59(17) . . . . ?
C14 O1 C13 C8 -2.3(3) . . . . ?
C14 C15 C16 C17 0.5(3) . . . . ?
C15 C14 C19 C7 176.52(17) . . . . ?
C15 C14 C19 C18 -2.9(3) . . . . ?
C15 C16 C17 C18 -1.4(3) . . . . ?
C16 C17 C18 C19 0.2(3) . . . . ?
C17 C18 C19 C7 -177.42(17) . . . . ?
C17 C18 C19 C14 1.9(3) . . . . ?
C19 C7 C8 C13 -53.2(2) . . . . ?
C19 C7 C8 B1 69.3(2) . . . . ?
C19 C14 C15 C16 1.7(3) . . . . ?
C20 C2 C3 C4 0.6(3) . . . . ?
C21 C5 C6 O2 -1.4(3) . . . . ?
C21 C5 C6 C7 174.35(17) . . . . ?
C22 N2 C9 N1 -176.85(18) . . . . ?
C22 N2 C9 B1 3.5(3) . . . . ?
C22 N2 C11 C12 176.9(2) . . . . ?
B1 C8 C13 O1 -87.9(2) . . . . ?
B1 C8 C13 O3 88.0(2) . . . . ?
